data_2204762
loop_
_publ_author_name
'Jian-Ming Gu'
'Mao-Sheng Xu'
'Xiu-Rong Hu'

_publ_section_title
;
 1-(Diphenylphosphinoyl)-3,3-dimethylbut-1-yne
;
_journal_issue 12
_journal_name_full 'Acta Crystallographica Section E'
_journal_page_first o2177
_journal_page_last o2178
_journal_paper_doi 10.1107/S1600536804027217
_journal_volume 60
_journal_year 2004
_chemical_formula_iupac 'C18 H19 O P'
_chemical_formula_moiety 'C18 H19 O P'
_chemical_formula_sum 'C18 H19 O P'
_chemical_formula_weight 282.32
_space_group_IT_number 36
_symmetry_cell_setting orthorhombic
_symmetry_space_group_name_Hall 'C 2c -2'
_symmetry_space_group_name_H-M 'C m c 21'
_cell_angle_alpha 90
_cell_angle_beta 90
_cell_angle_gamma 90
_cell_formula_units_Z 4
_cell_length_a 14.4742(7)
_cell_length_b 9.5767(7)
_cell_length_c 11.2075(6)
_cell_measurement_reflns_used 8920
_cell_measurement_temperature 296.0(10)
_cell_measurement_theta_max 27.5
_cell_measurement_theta_min 2.5
_cell_volume 1553.53(16)
_computing_cell_refinement PROCESS-AUTO
_computing_data_collection 'PROCESS-AUTO (Rigaku, 1998)'
_computing_data_reduction 'CrystalStructure (Rigaku/MSC, 2004)'
_computing_molecular_graphics 'ORTEP-3 for Windows (Farrugia, 1997)'
_computing_publication_material CrystalStructure
_computing_structure_refinement 'CRYSTALS (Watkin et al., 1996)'
_computing_structure_solution 'SIR97 (Altomare et al., 1999)'
_diffrn_detector_area_resol_mean 10.00
_diffrn_measured_fraction_theta_full 1.0000
_diffrn_measured_fraction_theta_max 1.0000
_diffrn_measurement_device_type 'Rigaku R-AXIS RAPID'
_diffrn_measurement_method \w
_diffrn_radiation_type MoK\a
_diffrn_radiation_wavelength 0.7107
_diffrn_reflns_av_R_equivalents 0.036
_diffrn_reflns_limit_h_max 18
_diffrn_reflns_limit_h_min -18
_diffrn_reflns_limit_k_max 12
_diffrn_reflns_limit_k_min -12
_diffrn_reflns_limit_l_max 14
_diffrn_reflns_limit_l_min -13
_diffrn_reflns_number 7260
_diffrn_reflns_theta_full 26.00
_diffrn_reflns_theta_max 27.48
_exptl_absorpt_coefficient_mu 0.170
_exptl_absorpt_correction_T_max 0.983
_exptl_absorpt_correction_T_min 0.873
_exptl_absorpt_correction_type multi-scan
_exptl_absorpt_process_details '(ABSCOR; Higashi, 1995)'
_exptl_crystal_colour colorless
_exptl_crystal_density_diffrn 1.207
_exptl_crystal_density_method 'not measured'
_exptl_crystal_description platelet
_exptl_crystal_F_000 600.00
_exptl_crystal_size_max 0.60
_exptl_crystal_size_mid 0.20
_exptl_crystal_size_min 0.10
_refine_diff_density_max 0.29
_refine_diff_density_min -0.33
_refine_ls_abs_structure_details '(Flack, 1983), 632 Friedel pairs'
_refine_ls_abs_structure_Flack 0.010(10)
_refine_ls_extinction_method none
_refine_ls_goodness_of_fit_ref 1.002
_refine_ls_hydrogen_treatment constr
_refine_ls_number_parameters 102
_refine_ls_number_reflns 1309
_refine_ls_R_factor_gt 0.0360
_refine_ls_shift/su_max 0.0000
_refine_ls_structure_factor_coef Fsqd
_refine_ls_weighting_details 'w = 1/[0.001Fo^2^ + 1.1\s(Fo^2^)]/(4Fo^2^)'
_refine_ls_weighting_scheme calc
_refine_ls_wR_factor_ref 0.0880
_reflns_number_gt 1309
_reflns_number_total 1688
_reflns_threshold_expression F^2^>2\s(F^2^)
_cod_data_source_file ob6424.cif
_cod_data_source_block I
_cod_original_cell_volume 1553.5(2)
_cod_database_code 2204762

loop_
_symmetry_equiv_pos_site_id
_symmetry_equiv_pos_as_xyz
1 +X,+Y,+Z
2 -X,+Y,+Z
3 +X,-Y,1/2+Z
4 -X,-Y,1/2+Z
5 1/2+X,1/2+Y,+Z
6 1/2-X,1/2+Y,+Z
7 1/2+X,1/2-Y,1/2+Z
8 1/2-X,1/2-Y,1/2+Z

loop_
_atom_site_label
_atom_site_fract_x
_atom_site_fract_y
_atom_site_fract_z
_atom_site_U_iso_or_equiv
_atom_site_adp_type
_atom_site_calc_flag
_atom_site_refinement_flags
_atom_site_occupancy
_atom_site_type_symbol
P1 0.5000 0.58355(8) 0.35768(9) 0.0410(2) Uani d S 1.00 P
O1 0.5000 0.6571(3) 0.4734(2) 0.0557(7) Uani d S 1.00 O
C1 0.5000 0.2789(3) 0.3852(3) 0.0480(10) Uani d S 1.00 C
C2 0.5000 0.4020(3) 0.3694(4) 0.0483(8) Uani d S 1.00 C
C3 0.39870(10) 0.6231(2) 0.2707(2) 0.0399(5) Uani d .. 1.00 C
C4 0.3396(2) 0.7249(3) 0.3147(2) 0.0548(7) Uani d .. 1.00 C
C5 0.2606(2) 0.7590(3) 0.2540(3) 0.0697(9) Uani d .. 1.00 C
C6 0.2402(2) 0.6943(3) 0.1485(3) 0.0655(9) Uani d .. 1.00 C
C7 0.2978(2) 0.5947(3) 0.1034(3) 0.0625(8) Uani d .. 1.00 C
C8 0.3773(2) 0.5582(2) 0.1647(2) 0.0525(7) Uani d .. 1.00 C
C9 0.5000 0.1272(4) 0.4057(3) 0.0455(9) Uani d S 1.00 C
C10 0.500000(10) 0.0535(4) 0.2855(4) 0.0700(10) Uani d S 1.00 C
C11 0.4137(2) 0.0888(3) 0.4755(3) 0.0711(9) Uani d .. 1.00 C
H4 0.3550 0.7721 0.3887 0.066 Uiso c R 1.00 H
H5 0.2191 0.8298 0.2849 0.084 Uiso c R 1.00 H
H6 0.1842 0.7185 0.1058 0.079 Uiso c R 1.00 H
H7 0.2829 0.5490 0.0286 0.075 Uiso c R 1.00 H
H8 0.4189 0.4874 0.1337 0.063 Uiso c R 1.00 H
H102 0.4455 0.0813 0.2412 0.084 Uiso c R 1.00 H
H101 0.5000 -0.0470 0.2965 0.084 Uiso c R 1.00 H
H111 0.4270 0.0939 0.5603 0.086 Uiso c R 1.00 H
H112 0.3641 0.1532 0.4563 0.086 Uiso c R 1.00 H
H113 0.3950 -0.0055 0.4551 0.086 Uiso c R 1.00 H

loop_
_atom_site_aniso_label
_atom_site_aniso_U_11
_atom_site_aniso_U_22
_atom_site_aniso_U_33
_atom_site_aniso_U_12
_atom_site_aniso_U_13
_atom_site_aniso_U_23
P1 0.0530(4) 0.0325(4) 0.0376(4) 0.0000 0.0000 0.0042(4)
O1 0.075(2) 0.052(2) 0.0410(10) 0.0000 0.0000 -0.0020(10)
C1 0.055(2) 0.044(2) 0.046(2) 0.0000 0.0000 0.0050(10)
C2 0.058(2) 0.039(2) 0.048(2) 0.0000 0.0000 0.006(2)
C3 0.0440(10) 0.0340(10) 0.0420(10) -0.0029(9) 0.0050(10) 0.0076(8)
C4 0.0640(10) 0.0500(10) 0.0510(10) 0.0080(10) 0.0070(10) -0.0020(10)
C5 0.062(2) 0.072(2) 0.076(2) 0.0200(10) 0.009(2) 0.012(2)
C6 0.050(2) 0.079(2) 0.067(2) 0.0020(10) -0.0030(10) 0.0210(10)
C7 0.0610(10) 0.072(2) 0.055(2) -0.0120(10) -0.0080(10) 0.0050(10)
C8 0.0560(10) 0.0490(10) 0.0530(10) -0.0030(10) -0.0010(10) -0.0040(10)
C9 0.055(2) 0.034(2) 0.048(2) 0.0000 0.0000 0.0070(10)
C10 0.099(3) 0.053(2) 0.057(3) 0.0000 0.0000 -0.009(2)
C11 0.076(2) 0.052(2) 0.085(2) -0.0050(10) 0.019(2) 0.0120(10)

loop_
_atom_type_symbol
_atom_type_description
_atom_type_scat_dispersion_real
_atom_type_scat_dispersion_imag
_atom_type_scat_source
C C 0.003 0.002
;
International Tables for Crystallography
(1992, Vol. C, Tables 4.2.6.8 and 6.1.1.4)
;
H H 0.000 0.000
;
International Tables for Crystallography
(1992, Vol. C, Table 6.1.1.4)
;
P P 0.102 0.094
;
International Tables for Crystallography
(1992, Vol. C, Tables 4.2.6.8 and 6.1.1.4)
;
O O 0.011 0.006
;
International Tables for Crystallography
(1992, Vol. C, Tables 4.2.6.8 and 6.1.1.4)
;

loop_
_geom_angle_atom_site_label_1
_geom_angle_atom_site_label_2
_geom_angle_atom_site_label_3
_geom_angle_site_symmetry_1
_geom_angle_site_symmetry_2
_geom_angle_site_symmetry_3
_geom_angle
C2 P1 O1 . . . 114.2(2)
C3 P1 O1 . . . 112.04(9)
C3 P1 O1 2_655 . . 112.04(9)
P1 C2 C1 . . . 175.8(4)
C3 P1 C2 . . . 104.50(10)
C3 P1 C2 2_655 . . 104.50(10)
C3 P1 C3 2_655 . . 109.00(10)
P1 C3 C4 . . . 117.2(2)
P1 C3 C8 . . . 123.7(2)
P1 C3 C4 . 2_655 2_655 117.2(2)
P1 C3 C8 . 2_655 2_655 123.7(2)
C9 C1 C2 . . . 179.5(4)
C1 C9 C10 . . . 108.6(3)
C1 C9 C11 . . . 108.6(2)
C1 C9 C11 . . 2_655 108.6(2)
C8 C3 C4 . . . 119.1(2)
C3 C4 C5 . . . 120.4(2)
C3 C8 C7 . . . 120.0(2)
C4 C5 C6 . . . 120.1(3)
C5 C6 C7 . . . 120.4(3)
C6 C7 C8 . . . 120.0(3)
C11 C9 C10 . . . 110.1(2)
C11 C9 C10 2_655 . . 110.1(2)
C11 C9 C11 2_655 . . 110.6(3)
C3 C4 H4 . . . 119.4125
C3 C8 H8 . . . 119.0518
H4 C4 C5 . . . 120.2290
C4 C5 H5 . . . 120.4393
H5 C5 C6 . . . 119.4669
C5 C6 H6 . . . 119.9531
C6 C7 H7 . . . 120.0094
H6 C6 C7 . . . 119.6636
C7 C8 H8 . . . 120.9117
H7 C7 C8 . . . 119.9652
C9 C10 H102 . . . 109.0384
C9 C10 H102 . . 2_655 109.0384
C9 C10 H101 . . . 110.3236
C9 C11 H111 . . . 109.1616
C9 C11 H112 . . . 109.8444
C9 C11 H113 . . . 109.4044
C9 C11 H111 . 2_655 2_655 109.1616
C9 C11 H112 . 2_655 2_655 109.8444
C9 C11 H113 . 2_655 2_655 109.4044
H102 C10 H102 2_655 . . 108.8849
H101 C10 H102 . . . 109.7640
H101 C10 H102 . . 2_655 109.7640
H112 C11 H111 . . . 109.4717
H113 C11 H111 . . . 109.4678
H113 C11 H112 . . . 109.4765

loop_
_geom_bond_atom_site_label_1
_geom_bond_atom_site_label_2
_geom_bond_site_symmetry_2
_geom_bond_distance
P1 O1 . 1.476(2)
P1 C2 . 1.744(3)
P1 C3 . 1.801(2)
P1 C3 2_655 1.801(2)
C1 C2 . 1.192(4)
C1 C9 . 1.472(5)
C3 C4 . 1.387(3)
C3 C8 . 1.376(3)
C4 C5 . 1.370(4)
C5 C6 . 1.367(4)
C6 C7 . 1.364(4)
C7 C8 . 1.385(4)
C9 C10 . 1.521(5)
C9 C10 2_655 1.521(5)
C9 C11 . 1.519(4)
C9 C11 2_655 1.519(4)
C4 H4 . 0.9700
C5 H5 . 0.9700
C6 H6 . 0.9699
C7 H7 . 0.9700
C8 H8 . 0.9700
C10 H102 . 0.9700
C10 H102 2_655 0.9700
C10 H101 . 0.9700
C10 H101 2_655 0.9700
C11 H111 . 0.9700
C11 H112 . 0.9700
C11 H113 . 0.9700

loop_
_geom_hbond_atom_site_label_D
_geom_hbond_atom_site_label_H
_geom_hbond_atom_site_label_A
_geom_hbond_site_symmetry_A
_geom_hbond_distance_DH
_geom_hbond_distance_HA
_geom_hbond_distance_DA
_geom_hbond_angle_DHA
_geom_hbond_publ_flag
C8 H8 O1 3_564 0.97 2.55 3.464(3) 156 yes

loop_
_geom_torsion_atom_site_label_1
_geom_torsion_atom_site_label_2
_geom_torsion_atom_site_label_3
_geom_torsion_atom_site_label_4
_geom_torsion
O(1) P(1) C(3) C(4) 6.4(2)
O(1) P(1) C(3) C(8) -173.5(3)
C(2) P(1) C(3) C(4) 130.5(3)
C(2) P(1) C(3) C(8) -49.4(4)
P(1) C(3) C(4) C(5) -179.1(2)
C(8) C(3) C(4) C(5) 0.7(4)
P(1) C(3) C(8) C(7) 179.9(2)
C(4) C(3) C(8) C(7) 0.0(3)
C(3) C(4) C(5) C(6) -1.0(4)
C(4) C(5) C(6) C(7) 0.5(5)
C(5) C(6) C(7) C(8) 0.2(4)
C(6) C(7) C(8) C(3) -0.5(4)
